data_1508215
loop_
_publ_author_name
'Riveraa, Jose Maria'
'Mendeza, Enrique'
'Colorado-Peraltab, Raul'
'Rinconc, Susana'
'Farfanb, Norberto'
'Santillan, Rosa'

_publ_section_title
;
 Synthesis, characterization and X-ray studies of new six-seven membered
 rings [4.5.0] heterobicyclic system of monomeric boronates
;
_journal_name_full
;
Inorganica Chimica Acta
;
_journal_page_first 26
_journal_page_last 32
_journal_paper_doi 10.1016/j.ica.2012.03.055
_journal_volume 390
_journal_year 2012
_chemical_formula_moiety 'C22 H21 B2 N O3'
_chemical_formula_sum 'C22 H21 B2 N O3'
_chemical_formula_weight 369.02
_chemical_melting_point 478(2)
_chemical_name_common Diboronates
_chemical_name_systematic
;
9-methyl-2,4-diphenylbenzo[j]-8-aza-1,3,5,2,4-trioxadiboraciclo
undec-8-ene
;
_space_group_IT_number 9
_symmetry_cell_setting monoclinic
_symmetry_space_group_name_Hall 'C -2yc'
_symmetry_space_group_name_H-M 'C 1 c 1'
_atom_sites_solution_hydrogens geom
_atom_sites_solution_primary direct
_atom_sites_solution_secondary difmap
_cell_angle_alpha 90.00
_cell_angle_beta 122.5560(10)
_cell_angle_gamma 90.00
_cell_formula_units_Z 4
_cell_length_a 14.8600(3)
_cell_length_b 14.4010(4)
_cell_length_c 10.8940(3)
_cell_measurement_temperature 293(2)
_cell_volume 1964.98(9)
_computing_structure_refinement 'SHELXL-97 (Sheldrick, 1997)'
_diffrn_ambient_temperature 293(2)
_diffrn_measured_fraction_theta_full 0.958
_diffrn_measured_fraction_theta_max 0.958
_diffrn_radiation_monochromator graphite
_diffrn_radiation_source 'fine-focus sealed tube'
_diffrn_radiation_type MoK\a
_diffrn_radiation_wavelength 0.71073
_diffrn_reflns_av_R_equivalents 0.0076
_diffrn_reflns_av_sigmaI/netI 0.0409
_diffrn_reflns_limit_h_max 16
_diffrn_reflns_limit_h_min -16
_diffrn_reflns_limit_k_max 18
_diffrn_reflns_limit_k_min -18
_diffrn_reflns_limit_l_max 14
_diffrn_reflns_limit_l_min -14
_diffrn_reflns_number 4013
_diffrn_reflns_theta_full 27.46
_diffrn_reflns_theta_max 27.46
_diffrn_reflns_theta_min 3.60
_exptl_absorpt_coefficient_mu 0.061
_exptl_crystal_colour yellow
_exptl_crystal_density_diffrn 0.936
_exptl_crystal_density_method 'not measured'
_exptl_crystal_F_000 582
_exptl_crystal_size_max 0.1x0.2x0.1
_refine_diff_density_max 0.157
_refine_diff_density_min -0.108
_refine_diff_density_rms 0.026
_refine_ls_abs_structure_details 'Flack H D (1983), Acta Cryst. A39, 876-881'
_refine_ls_abs_structure_Flack 0.9(11)
_refine_ls_extinction_coef 0.018(2)
_refine_ls_extinction_expression Fc^*^=kFc[1+0.001xFc^2^\l^3^/sin(2\q)]^-1/4^
_refine_ls_extinction_method SHELXL
_refine_ls_goodness_of_fit_ref 0.992
_refine_ls_hydrogen_treatment mixed
_refine_ls_matrix_type full
_refine_ls_number_parameters 270
_refine_ls_number_reflns 4006
_refine_ls_number_restraints 2
_refine_ls_restrained_S_all 0.991
_refine_ls_R_factor_all 0.0619
_refine_ls_R_factor_gt 0.0415
_refine_ls_shift/su_max 0.047
_refine_ls_shift/su_mean 0.006
_refine_ls_structure_factor_coef Fsqd
_refine_ls_weighting_details 'calc w=1/[\s^2^(Fo^2^)+(0.0621P)^2^+0.3552P] where P=(Fo^2^+2Fc^2^)/3'
_refine_ls_weighting_scheme calc
_refine_ls_wR_factor_gt 0.1019
_refine_ls_wR_factor_ref 0.1157
_reflns_number_gt 3104
_reflns_number_total 4006
_reflns_threshold_expression >2sigma(I)
_cod_data_source_file 6b.cif.txt
_cod_data_source_block publication_text
_cod_depositor_comments
;
The following automatic conversions were performed:

'_chemical_melting_point' value '203-207 C' was changed to '478(2)' -
it was converted from degrees Celsius(C) to Kelvins(K), the average
value was taken and precision was estimated.

Automatic conversion script
Id: cif_fix_values 1715 2011-07-08 13:25:40Z adriana 

2017-03-17
Fixing wrong Z value                 miguel
;
_cod_original_formula_units_Z 3
_cod_original_sg_symbol_H-M 'C c'
_cod_database_code 1508215

loop_
_symmetry_equiv_pos_as_xyz
'x, y, z'
'x, -y, z+1/2'
'x+1/2, y+1/2, z'
'x+1/2, -y+1/2, z+1/2'

loop_
_atom_site_label
_atom_site_type_symbol
_atom_site_fract_x
_atom_site_fract_y
_atom_site_fract_z
_atom_site_U_iso_or_equiv
_atom_site_adp_type
_atom_site_occupancy
_atom_site_symmetry_multiplicity
_atom_site_calc_flag
_atom_site_refinement_flags
H8B H -0.097(2) 0.238(2) 0.007(3) 0.073(7) Uiso 1 1 d .
H8A H -0.141(2) 0.3156(18) -0.117(3) 0.074(8) Uiso 1 1 d .
H9A H -0.247(3) 0.322(2) -0.027(4) 0.104(10) Uiso 1 1 d .
H9B H -0.158(2) 0.413(2) 0.052(3) 0.082(8) Uiso 1 1 d .
O1 O 0.18666(11) 0.33791(10) 0.28071(15) 0.0587(4) Uani 1 1 d .
N1 N 0.00280(13) 0.34073(11) 0.05707(18) 0.0528(4) Uani 1 1 d .
C1 C 0.13658(17) 0.44568(13) 0.0861(2) 0.0536(5) Uani 1 1 d .
C11 C 0.09979(15) 0.18383(13) 0.1669(2) 0.0472(4) Uani 1 1 d .
C2 C 0.21114(15) 0.40865(12) 0.2246(2) 0.0466(4) Uani 1 1 d .
C7 C 0.02823(18) 0.41037(14) 0.0049(2) 0.0587(5) Uani 1 1 d .
C3 C 0.31276(17) 0.44646(15) 0.3078(2) 0.0563(5) Uani 1 1 d .
H3 H 0.3612 0.4226 0.3998 0.068 Uiso 1 1 calc R
C8 C -0.10597(18) 0.30326(18) -0.0151(3) 0.0618(6) Uani 1 1 d .
O2 O 0.04366(12) 0.29189(11) 0.29954(15) 0.0621(4) Uani 1 1 d .
B1 B 0.08419(17) 0.28834(15) 0.2059(2) 0.0480(5) Uani 1 1 d .
C6 C 0.1702(2) 0.51897(17) 0.0352(3) 0.0704(6) Uani 1 1 d .
H6 H 0.1229 0.5438 -0.0566 0.084 Uiso 1 1 calc R
O3 O -0.14574(13) 0.30950(14) 0.17915(19) 0.0782(5) Uani 1 1 d .
C12 C 0.06770(19) 0.10561(15) 0.2087(3) 0.0654(6) Uani 1 1 d .
H12 H 0.0355 0.1131 0.2613 0.078 Uiso 1 1 calc R
C4 C 0.3421(2) 0.51910(17) 0.2544(3) 0.0702(6) Uani 1 1 d .
H4 H 0.4102 0.5443 0.3109 0.084 Uiso 1 1 calc R
C16 C 0.1489(2) 0.16694(17) 0.0916(3) 0.0658(6) Uani 1 1 d .
H16 H 0.1726 0.2173 0.0631 0.079 Uiso 1 1 calc R
C17 C -0.04354(17) 0.26408(16) 0.4398(3) 0.0596(5) Uani 1 1 d .
C14 C 0.1311(3) 0.0034(2) 0.0989(4) 0.0931(10) Uani 1 1 d .
H14 H 0.1415 -0.0564 0.0766 0.112 Uiso 1 1 calc R
C10 C -0.0534(3) 0.4567(2) -0.1359(3) 0.0970(10) Uani 1 1 d .
H10A H -0.1209 0.4258 -0.1765 0.145 Uiso 1 1 calc R
H10B H -0.0307 0.4531 -0.2032 0.145 Uiso 1 1 calc R
H10C H -0.0607 0.5206 -0.1178 0.145 Uiso 1 1 calc R
C15 C 0.1642(2) 0.0783(2) 0.0567(3) 0.0879(9) Uani 1 1 d .
H15 H 0.1969 0.0700 0.0048 0.105 Uiso 1 1 calc R
B2 B -0.0467(2) 0.28959(17) 0.2975(3) 0.0559(6) Uani 1 1 d .
C9 C -0.1702(2) 0.3427(2) 0.0425(3) 0.0735(7) Uani 1 1 d .
C22 C 0.0507(2) 0.26493(19) 0.5747(3) 0.0711(6) Uani 1 1 d .
H22 H 0.1138 0.2806 0.5811 0.085 Uiso 1 1 calc R
C13 C 0.0827(3) 0.01642(18) 0.1736(4) 0.0905(10) Uani 1 1 d .
H13 H 0.0595 -0.0346 0.2016 0.109 Uiso 1 1 calc R
C20 C -0.0366(3) 0.2158(2) 0.6944(4) 0.0836(8) Uani 1 1 d .
H20 H -0.0344 0.2025 0.7795 0.100 Uiso 1 1 calc R
C5 C 0.2712(2) 0.5547(2) 0.1178(3) 0.0808(8) Uani 1 1 d .
H5 H 0.2920 0.6030 0.0818 0.097 Uiso 1 1 calc R
C21 C 0.0538(2) 0.2433(2) 0.6995(3) 0.0840(8) Uani 1 1 d .
H21 H 0.1182 0.2473 0.7890 0.101 Uiso 1 1 calc R
C18 C -0.1344(2) 0.2339(3) 0.4359(3) 0.0892(9) Uani 1 1 d .
H18 H -0.1992 0.2309 0.3470 0.107 Uiso 1 1 calc R
C19 C -0.1300(3) 0.2084(3) 0.5615(4) 0.0977(10) Uani 1 1 d .
H19 H -0.1909 0.1861 0.5555 0.117 Uiso 1 1 calc R

loop_
_atom_site_aniso_label
_atom_site_aniso_U_11
_atom_site_aniso_U_22
_atom_site_aniso_U_33
_atom_site_aniso_U_23
_atom_site_aniso_U_13
_atom_site_aniso_U_12
O1 0.0507(8) 0.0550(8) 0.0437(8) 0.0099(6) 0.0078(6) -0.0131(6)
N1 0.0471(9) 0.0493(9) 0.0395(8) -0.0024(7) 0.0086(7) -0.0009(7)
C1 0.0623(12) 0.0449(10) 0.0487(11) 0.0050(9) 0.0266(10) 0.0053(9)
C11 0.0394(9) 0.0507(10) 0.0364(9) 0.0023(8) 0.0105(7) -0.0042(8)
C2 0.0517(10) 0.0404(9) 0.0451(10) 0.0009(8) 0.0244(9) -0.0016(8)
C7 0.0637(13) 0.0459(11) 0.0431(11) 0.0047(8) 0.0133(10) 0.0046(9)
C3 0.0551(11) 0.0553(12) 0.0551(12) 0.0029(9) 0.0274(10) -0.0053(9)
C8 0.0473(11) 0.0645(14) 0.0440(12) -0.0042(10) 0.0050(9) -0.0010(10)
O2 0.0494(8) 0.0861(10) 0.0421(8) -0.0048(7) 0.0189(6) 0.0000(7)
B1 0.0428(11) 0.0511(11) 0.0364(11) 0.0023(9) 0.0122(9) -0.0046(9)
C6 0.0819(17) 0.0632(14) 0.0649(15) 0.0203(11) 0.0388(13) 0.0056(12)
O3 0.0491(9) 0.1061(13) 0.0633(11) 0.0043(9) 0.0196(8) 0.0072(9)
C12 0.0635(13) 0.0557(12) 0.0660(14) 0.0058(11) 0.0277(12) -0.0104(10)
C4 0.0643(14) 0.0687(14) 0.0828(18) 0.0049(12) 0.0431(14) -0.0113(11)
C16 0.0677(14) 0.0708(14) 0.0582(13) -0.0005(11) 0.0334(12) 0.0002(11)
C17 0.0558(12) 0.0615(13) 0.0617(13) -0.0089(10) 0.0318(11) -0.0004(9)
C14 0.087(2) 0.0650(17) 0.087(2) -0.0104(15) 0.0198(16) 0.0143(15)
C10 0.0875(18) 0.0796(18) 0.0629(17) 0.0282(14) 0.0003(15) 0.0005(14)
C15 0.0819(18) 0.102(2) 0.0690(17) -0.0124(15) 0.0336(15) 0.0201(16)
B2 0.0506(13) 0.0531(13) 0.0564(14) -0.0105(10) 0.0239(12) -0.0053(10)
C9 0.0475(12) 0.0871(18) 0.0539(14) -0.0038(12) 0.0062(10) 0.0062(12)
C22 0.0611(14) 0.0864(16) 0.0615(15) 0.0035(12) 0.0303(12) -0.0111(12)
C13 0.0866(18) 0.0496(13) 0.098(2) 0.0078(13) 0.0252(17) -0.0087(13)
C20 0.087(2) 0.0974(19) 0.084(2) 0.0070(15) 0.0581(18) 0.0089(15)
C5 0.0895(19) 0.0683(15) 0.098(2) 0.0216(14) 0.0591(18) -0.0021(13)
C21 0.0754(18) 0.105(2) 0.0635(16) 0.0091(14) 0.0323(14) -0.0081(15)
C18 0.0566(15) 0.136(3) 0.080(2) -0.0026(17) 0.0396(15) 0.0008(15)
C19 0.0720(19) 0.141(3) 0.103(2) 0.0116(19) 0.063(2) 0.0086(16)

loop_
_atom_type_symbol
_atom_type_description
_atom_type_scat_dispersion_real
_atom_type_scat_dispersion_imag
_atom_type_scat_source
C C 0.0033 0.0016 'International Tables Vol C Tables 4.2.6.8 and 6.1.1.4'
H H 0.0000 0.0000 'International Tables Vol C Tables 4.2.6.8 and 6.1.1.4'
B B 0.0013 0.0007 'International Tables Vol C Tables 4.2.6.8 and 6.1.1.4'
N N 0.0061 0.0033 'International Tables Vol C Tables 4.2.6.8 and 6.1.1.4'
O O 0.0106 0.0060 'International Tables Vol C Tables 4.2.6.8 and 6.1.1.4'

loop_
_geom_angle_atom_site_label_1
_geom_angle_atom_site_label_2
_geom_angle_atom_site_label_3
_geom_angle
C2 O1 B1 124.99(15)
C7 N1 C8 122.88(18)
C7 N1 B1 124.51(16)
C8 N1 B1 112.60(17)
C2 C1 C6 117.7(2)
C2 C1 C7 119.67(18)
C6 C1 C7 122.55(19)
C16 C11 C12 115.8(2)
C16 C11 B1 121.15(18)
C12 C11 B1 123.03(19)
O1 C2 C3 117.99(17)
O1 C2 C1 121.84(17)
C3 C2 C1 120.17(18)
N1 C7 C1 119.42(18)
N1 C7 C10 121.4(2)
C1 C7 C10 119.2(2)
C4 C3 C2 120.2(2)
N1 C8 C9 113.6(2)
B2 O2 B1 142.30(18)
O2 B1 O1 107.11(16)
O2 B1 N1 109.02(17)
O1 B1 N1 109.04(15)
O2 B1 C11 113.23(17)
O1 B1 C11 110.27(17)
N1 B1 C11 108.10(15)
C5 C6 C1 121.3(2)
B2 O3 C9 127.0(2)
C13 C12 C11 121.5(3)
C5 C4 C3 120.4(2)
C11 C16 C15 122.9(2)
C22 C17 C18 116.5(2)
C22 C17 B2 121.57(19)
C18 C17 B2 121.9(2)
C13 C14 C15 119.7(3)
C14 C15 C16 119.6(3)
O2 B2 O3 125.0(2)
O2 B2 C17 119.7(2)
O3 B2 C17 115.2(2)
O3 C9 C8 116.7(2)
C21 C22 C17 121.8(2)
C14 C13 C12 120.5(3)
C19 C20 C21 118.6(3)
C6 C5 C4 120.1(2)
C20 C21 C22 121.0(3)
C19 C18 C17 121.4(3)
C20 C19 C18 120.5(3)

loop_
_geom_bond_atom_site_label_1
_geom_bond_atom_site_label_2
_geom_bond_distance
O1 C2 1.335(2)
O1 B1 1.469(3)
N1 C7 1.305(3)
N1 C8 1.468(3)
N1 B1 1.597(3)
C1 C2 1.411(3)
C1 C6 1.403(3)
C1 C7 1.449(3)
C11 C16 1.381(3)
C11 C12 1.392(3)
C11 B1 1.614(3)
C2 C3 1.387(3)
C7 C10 1.505(3)
C3 C4 1.377(3)
C8 C9 1.508(4)
O2 B2 1.332(3)
O2 B1 1.438(3)
C6 C5 1.368(4)
O3 B2 1.367(3)
O3 C9 1.413(4)
C12 C13 1.392(4)
C4 C5 1.378(4)
C16 C15 1.385(4)
C17 C22 1.380(3)
C17 C18 1.396(4)
C17 B2 1.569(4)
C14 C13 1.358(5)
C14 C15 1.366(5)
C22 C21 1.371(4)
C20 C19 1.368(5)
C20 C21 1.372(4)
C18 C19 1.383(4)

loop_
_geom_torsion_atom_site_label_1
_geom_torsion_atom_site_label_2
_geom_torsion_atom_site_label_3
_geom_torsion_atom_site_label_4
_geom_torsion
B1 O1 C2 C3 -178.18(19)
B1 O1 C2 C1 2.7(3)
C6 C1 C2 O1 -178.9(2)
C7 C1 C2 O1 3.8(3)
C6 C1 C2 C3 2.0(3)
C7 C1 C2 C3 -175.29(19)
C8 N1 C7 C1 177.5(2)
B1 N1 C7 C1 -1.3(3)
C8 N1 C7 C10 -0.8(4)
B1 N1 C7 C10 -179.5(2)
C2 C1 C7 N1 -4.3(3)
C6 C1 C7 N1 178.6(2)
C2 C1 C7 C10 174.0(2)
C6 C1 C7 C10 -3.1(3)
O1 C2 C3 C4 179.6(2)
C1 C2 C3 C4 -1.3(3)
C7 N1 C8 C9 -95.3(3)
B1 N1 C8 C9 83.6(2)
B2 O2 B1 O1 153.7(3)
B2 O2 B1 N1 35.8(3)
B2 O2 B1 C11 -84.6(3)
C2 O1 B1 O2 -125.10(19)
C2 O1 B1 N1 -7.3(3)
C2 O1 B1 C11 111.3(2)
C7 N1 B1 O2 123.2(2)
C8 N1 B1 O2 -55.6(2)
C7 N1 B1 O1 6.6(3)
C8 N1 B1 O1 -172.23(17)
C7 N1 B1 C11 -113.3(2)
C8 N1 B1 C11 67.9(2)
C16 C11 B1 O2 -172.81(18)
C12 C11 B1 O2 5.7(3)
C16 C11 B1 O1 -52.8(2)
C12 C11 B1 O1 125.7(2)
C16 C11 B1 N1 66.3(2)
C12 C11 B1 N1 -115.2(2)
C2 C1 C6 C5 -1.2(4)
C7 C1 C6 C5 176.0(2)
C16 C11 C12 C13 -1.2(3)
B1 C11 C12 C13 -179.8(2)
C2 C3 C4 C5 -0.3(4)
C12 C11 C16 C15 1.1(3)
B1 C11 C16 C15 179.7(2)
C13 C14 C15 C16 0.5(4)
C11 C16 C15 C14 -0.8(4)
B1 O2 B2 O3 -21.1(4)
B1 O2 B2 C17 160.0(2)
C9 O3 B2 O2 -5.3(4)
C9 O3 B2 C17 173.6(2)
C22 C17 B2 O2 15.3(3)
C18 C17 B2 O2 -160.7(2)
C22 C17 B2 O3 -163.7(2)
C18 C17 B2 O3 20.3(3)
B2 O3 C9 C8 38.6(4)
N1 C8 C9 O3 -75.5(3)
C18 C17 C22 C21 -4.2(4)
B2 C17 C22 C21 179.6(3)
C15 C14 C13 C12 -0.6(4)
C11 C12 C13 C14 1.0(4)
C1 C6 C5 C4 -0.4(4)
C3 C4 C5 C6 1.2(4)
C19 C20 C21 C22 1.4(5)
C17 C22 C21 C20 2.9(5)
C22 C17 C18 C19 1.5(4)
B2 C17 C18 C19 177.7(3)
C21 C20 C19 C18 -4.1(5)
C17 C18 C19 C20 2.7(5)
